data_7228184
loop_
_publ_author_name
'Cai, Songliang'
'He, Zi-Hao'
'Wu, Wan-Hua'
'Liu, Fang-Xiu'
'Huang, Xiao-Ling'
'Zheng, Shengrun'
'Fan, Jun'
'Zhang, Wei-Guang'

_publ_section_title
;
 A series of alkaline earth metal coordination polymers constructed from
 two newly designed imidazole-based dicarboxylate ligands containing
 pyridinylmethyl group
;
_journal_name_full CrystEngComm
_journal_paper_doi 10.1039/C7CE00568G
_journal_year 2017
_chemical_formula_moiety 'C11 H9 Ba N3 O5'
_chemical_formula_sum 'C11 H9 Ba N3 O5'
_chemical_formula_weight 400.55
_space_group_crystal_system monoclinic
_space_group_IT_number 14
_space_group_name_Hall '-P 2ybc'
_space_group_name_H-M_alt 'P 1 21/c 1'
_symmetry_space_group_name_Hall '-P 2ybc'
_symmetry_space_group_name_H-M 'P 1 21/c 1'
_atom_sites_solution_hydrogens mixed
_audit_creation_method SHELXL-2014/7
_audit_update_record
;
2017-03-23 deposited with the CCDC.
2017-05-03 downloaded from the CCDC.
;
_cell_angle_alpha 90
_cell_angle_beta 113.582(3)
_cell_angle_gamma 90
_cell_formula_units_Z 4
_cell_length_a 14.589(3)
_cell_length_b 7.0523(16)
_cell_length_c 13.358(3)
_cell_measurement_reflns_used 2026
_cell_measurement_temperature 298(2)
_cell_measurement_theta_max 26.78
_cell_measurement_theta_min 3.05
_cell_volume 1259.6(5)
_computing_cell_refinement 'Bruker SAINT'
_computing_data_collection 'Bruker APEX2'
_computing_data_reduction 'Bruker SAINT'
_computing_molecular_graphics 'Bruker SHELXTL'
_computing_publication_material 'Bruker SHELXTL'
_computing_structure_refinement 'SHELXL-2014/7 (Sheldrick, 2014)'
_computing_structure_solution 'SHELXS-97 (Sheldrick, 2008)'
_diffrn_ambient_temperature 298(2)
_diffrn_measured_fraction_theta_full 0.998
_diffrn_measured_fraction_theta_max 0.990
_diffrn_measurement_device_type 'Bruker APEX-II CCD'
_diffrn_measurement_method '\f and \w scans'
_diffrn_radiation_type MoK\a
_diffrn_radiation_wavelength 0.71073
_diffrn_reflns_av_R_equivalents 0.0420
_diffrn_reflns_av_unetI/netI 0.0505
_diffrn_reflns_Laue_measured_fraction_full 0.998
_diffrn_reflns_Laue_measured_fraction_max 0.990
_diffrn_reflns_limit_h_max 16
_diffrn_reflns_limit_h_min -17
_diffrn_reflns_limit_k_max 7
_diffrn_reflns_limit_k_min -8
_diffrn_reflns_limit_l_max 16
_diffrn_reflns_limit_l_min -12
_diffrn_reflns_number 6515
_diffrn_reflns_point_group_measured_fraction_full 0.998
_diffrn_reflns_point_group_measured_fraction_max 0.990
_diffrn_reflns_theta_full 25.242
_diffrn_reflns_theta_max 25.999
_diffrn_reflns_theta_min 1.523
_diffrn_source 'fine-focus sealed tube'
_exptl_absorpt_coefficient_mu 3.177
_exptl_absorpt_correction_T_max 0.6472
_exptl_absorpt_correction_T_min 0.4699
_exptl_absorpt_correction_type multi-scan
_exptl_absorpt_process_details 'SADABS (Sheldrick, 2008)'
_exptl_crystal_colour Pale-brown
_exptl_crystal_density_diffrn 2.112
_exptl_crystal_density_method 'not measured'
_exptl_crystal_description Plate-like
_exptl_crystal_F_000 768
_exptl_crystal_size_max 0.280
_exptl_crystal_size_mid 0.260
_exptl_crystal_size_min 0.150
_exptl_transmission_factor_max 0.621
_exptl_transmission_factor_min 0.427
_refine_diff_density_max 1.594
_refine_diff_density_min -0.691
_refine_diff_density_rms 0.151
_refine_ls_extinction_method none
_refine_ls_goodness_of_fit_ref 1.045
_refine_ls_hydrogen_treatment constr
_refine_ls_matrix_type full
_refine_ls_number_parameters 181
_refine_ls_number_reflns 2450
_refine_ls_number_restraints 0
_refine_ls_restrained_S_all 1.045
_refine_ls_R_factor_all 0.0505
_refine_ls_R_factor_gt 0.0385
_refine_ls_shift/su_max 0.001
_refine_ls_shift/su_mean 0.000
_refine_ls_structure_factor_coef Fsqd
_refine_ls_weighting_details 'w=1/[\s^2^(Fo^2^)+(0.0562P)^2^] where P=(Fo^2^+2Fc^2^)/3'
_refine_ls_weighting_scheme calc
_refine_ls_wR_factor_gt 0.0935
_refine_ls_wR_factor_ref 0.1019
_reflns_Friedel_coverage 0.000
_reflns_number_gt 1979
_reflns_number_total 2450
_reflns_threshold_expression 'I > 2\s(I)'
_cod_data_source_file c7ce00568g2.cif
_cod_data_source_block 1
_cod_database_code 7228184
_shelx_shelxl_version_number 2014/7
_shelx_space_group_comment
;
The symmetry employed for this shelxl refinement is uniquely defined
by the following loop, which should always be used as a source of
symmetry information in preference to the above space-group names.
They are only intended as comments.
;

loop_
_space_group_symop_operation_xyz
'x, y, z'
'-x, y+1/2, -z+1/2'
'-x, -y, -z'
'x, -y-1/2, z-1/2'

loop_
_atom_site_label
_atom_site_type_symbol
_atom_site_fract_x
_atom_site_fract_y
_atom_site_fract_z
_atom_site_U_iso_or_equiv
_atom_site_adp_type
_atom_site_occupancy
_atom_site_site_symmetry_order
_atom_site_calc_flag
_atom_site_refinement_flags_posn
_atom_site_refinement_flags_adp
Ba1 Ba 0.46758(3) 0.54590(4) -0.34943(2) 0.02668(15) Uani 1 1 d . .
C1 C 0.6002(4) 0.5565(7) -0.0914(4) 0.0246(12) Uani 1 1 d . .
C2 C 0.6570(4) 0.5780(7) 0.0294(4) 0.0265(12) Uani 1 1 d . .
C3 C 0.6604(4) 0.4677(7) 0.1162(4) 0.0237(11) Uani 1 1 d . .
C4 C 0.6163(4) 0.2825(8) 0.1310(4) 0.0278(12) Uani 1 1 d . .
C5 C 0.7393(4) 0.7391(8) 0.1754(5) 0.0327(13) Uani 1 1 d . .
C6 C 0.7935(5) 0.8980(9) 0.2515(5) 0.0436(16) Uani 1 1 d . .
H6A H 0.7600 0.9249 0.2997 0.052 Uiso 1 1 calc R U
H6B H 0.7899 1.0113 0.2089 0.052 Uiso 1 1 calc R U
C7 C 0.9027(5) 0.8528(9) 0.3202(5) 0.0418(15) Uani 1 1 d . .
C8 C 0.9329(6) 0.7772(11) 0.4249(6) 0.063(2) Uani 1 1 d . .
H8 H 0.8868 0.7525 0.4551 0.075 Uiso 1 1 calc R U
C9 C 1.0339(8) 0.7399(12) 0.4827(7) 0.075(3) Uani 1 1 d . .
H9 H 1.0535 0.6878 0.5521 0.090 Uiso 1 1 calc R U
C10 C 0.9756(6) 0.8894(13) 0.2836(7) 0.063(2) Uani 1 1 d . .
H10 H 0.9590 0.9410 0.2145 0.075 Uiso 1 1 calc R U
C11 C 1.0737(7) 0.8501(15) 0.3489(9) 0.082(3) Uani 1 1 d . .
H11 H 1.1221 0.8800 0.3226 0.099 Uiso 1 1 calc R U
N1 N 0.7071(4) 0.7472(7) 0.0676(4) 0.0341(11) Uani 1 1 d . .
N2 N 0.7133(3) 0.5734(6) 0.2075(4) 0.0308(11) Uani 1 1 d . .
H2 H 0.7275 0.5397 0.2739 0.037 Uiso 1 1 calc R U
N3 N 1.1034(5) 0.7727(10) 0.4466(7) 0.073(2) Uani 1 1 d . .
O1 O 0.6105(3) 0.6869(5) -0.1510(3) 0.0323(9) Uani 1 1 d . .
O2 O 0.5412(3) 0.4203(5) -0.1277(3) 0.0309(9) Uani 1 1 d . .
O3 O 0.5801(3) 0.1682(6) 0.0547(3) 0.0396(10) Uani 1 1 d . .
O4 O 0.6196(3) 0.2553(5) 0.2255(3) 0.0347(9) Uani 1 1 d . .
O1W O 0.2581(3) 0.5180(6) -0.4319(3) 0.0399(10) Uani 1 1 d . .
H1WA H 0.2538 0.4186 -0.4696 0.048 Uiso 1 1 d R U
H1WB H 0.2192 0.6007 -0.4739 0.048 Uiso 1 1 d R U

loop_
_atom_site_aniso_label
_atom_site_aniso_U_11
_atom_site_aniso_U_22
_atom_site_aniso_U_33
_atom_site_aniso_U_23
_atom_site_aniso_U_13
_atom_site_aniso_U_12
Ba1 0.0387(2) 0.0214(2) 0.0208(2) 0.00060(12) 0.01287(16) 0.00242(14)
C1 0.031(3) 0.020(3) 0.023(3) -0.001(2) 0.012(2) 0.004(2)
C2 0.027(3) 0.026(3) 0.027(3) -0.001(2) 0.012(2) 0.002(2)
C3 0.023(3) 0.027(3) 0.019(3) 0.000(2) 0.006(2) -0.002(2)
C4 0.032(3) 0.031(3) 0.023(3) -0.001(2) 0.014(2) 0.001(2)
C5 0.034(3) 0.031(3) 0.032(3) -0.006(2) 0.012(3) -0.004(3)
C6 0.045(4) 0.039(4) 0.041(4) -0.007(3) 0.012(3) -0.002(3)
C7 0.045(4) 0.029(3) 0.041(4) -0.009(3) 0.007(3) -0.008(3)
C8 0.065(5) 0.064(5) 0.053(4) 0.013(4) 0.016(4) -0.003(4)
C9 0.072(6) 0.067(6) 0.065(6) 0.018(4) 0.006(5) -0.001(5)
C10 0.051(5) 0.071(5) 0.067(5) 0.012(4) 0.025(4) 0.011(4)
C11 0.053(5) 0.082(7) 0.118(9) 0.005(6) 0.041(6) 0.005(5)
N1 0.042(3) 0.030(3) 0.027(3) -0.003(2) 0.010(2) -0.009(2)
N2 0.035(3) 0.034(3) 0.023(2) -0.0029(19) 0.010(2) -0.007(2)
N3 0.053(4) 0.058(4) 0.091(6) 0.010(4) 0.008(4) 0.008(3)
O1 0.040(2) 0.029(2) 0.026(2) 0.0023(16) 0.0109(18) -0.0002(18)
O2 0.041(2) 0.027(2) 0.0206(19) -0.0039(15) 0.0082(18) -0.0028(17)
O3 0.063(3) 0.032(2) 0.025(2) -0.0054(18) 0.019(2) -0.015(2)
O4 0.050(3) 0.032(2) 0.026(2) 0.0002(17) 0.0188(19) -0.0052(18)
O1W 0.046(3) 0.040(2) 0.033(2) -0.0027(18) 0.015(2) 0.008(2)

loop_
_atom_type_symbol
_atom_type_description
_atom_type_scat_dispersion_real
_atom_type_scat_dispersion_imag
_atom_type_scat_source
C C 0.0033 0.0016 'International Tables Vol C Tables 4.2.6.8 and 6.1.1.4'
H H 0.0000 0.0000 'International Tables Vol C Tables 4.2.6.8 and 6.1.1.4'
N N 0.0061 0.0033 'International Tables Vol C Tables 4.2.6.8 and 6.1.1.4'
O O 0.0106 0.0060 'International Tables Vol C Tables 4.2.6.8 and 6.1.1.4'
Ba Ba -0.3244 2.2819 'International Tables Vol C Tables 4.2.6.8 and 6.1.1.4'

loop_
_geom_angle_atom_site_label_1
_geom_angle_atom_site_label_2
_geom_angle_atom_site_label_3
_geom_angle
_geom_angle_site_symmetry_1
_geom_angle_site_symmetry_3
O2 Ba1 O3 65.33(12) 2_654 2_654
O2 Ba1 O1 154.92(11) 2_654 2_644
O3 Ba1 O1 110.83(12) 2_654 2_644
O2 Ba1 O1W 91.69(12) 2_654 .
O3 Ba1 O1W 79.95(13) 2_654 .
O1 Ba1 O1W 63.53(12) 2_644 .
O2 Ba1 O1 74.99(11) 2_654 .
O3 Ba1 O1 129.69(12) 2_654 .
O1 Ba1 O1 118.01(9) 2_644 .
O1W Ba1 O1 132.29(11) . .
O2 Ba1 O4 64.03(11) 2_654 3_665
O3 Ba1 O4 116.39(11) 2_654 3_665
O1 Ba1 O4 99.78(11) 2_644 3_665
O1W Ba1 O4 65.88(12) . 3_665
O1 Ba1 O4 67.14(11) . 3_665
O2 Ba1 O2 114.10(10) 2_654 .
O3 Ba1 O2 173.56(12) 2_654 .
O1 Ba1 O2 72.53(11) 2_644 .
O1W Ba1 O2 106.48(12) . .
O1 Ba1 O2 45.93(11) . .
O4 Ba1 O2 67.54(11) 3_665 .
O2 Ba1 O3 118.69(12) 2_654 4_565
O3 Ba1 O3 71.06(13) 2_654 4_565
O1 Ba1 O3 80.23(11) 2_644 4_565
O1W Ba1 O3 120.85(12) . 4_565
O1 Ba1 O3 105.32(12) . 4_565
O4 Ba1 O3 171.58(11) 3_665 4_565
O2 Ba1 O3 104.68(11) . 4_565
O2 Ba1 O4 138.80(12) 2_654 4_565
O3 Ba1 O4 115.54(11) 2_654 4_565
O1 Ba1 O4 66.12(11) 2_644 4_565
O1W Ba1 O4 129.51(12) . 4_565
O1 Ba1 O4 76.19(11) . 4_565
O4 Ba1 O4 127.78(7) 3_665 4_565
O2 Ba1 O4 60.25(10) . 4_565
O3 Ba1 O4 44.50(10) 4_565 4_565
O2 Ba1 C4 134.56(12) 2_654 4_565
O3 Ba1 C4 93.16(12) 2_654 4_565
O1 Ba1 C4 68.81(12) 2_644 4_565
O1W Ba1 C4 125.02(13) . 4_565
O1 Ba1 C4 93.47(12) . 4_565
O4 Ba1 C4 150.41(12) 3_665 4_565
O2 Ba1 C4 82.90(12) . 4_565
O3 Ba1 C4 22.25(11) 4_565 4_565
O4 Ba1 C4 22.73(11) 4_565 4_565
O2 Ba1 Ba1 40.70(8) 2_654 2_654
O3 Ba1 Ba1 105.74(9) 2_654 2_654
O1 Ba1 Ba1 137.53(8) 2_644 2_654
O1W Ba1 Ba1 103.67(8) . 2_654
O1 Ba1 Ba1 39.65(8) . 2_654
O4 Ba1 Ba1 43.05(8) 3_665 2_654
O2 Ba1 Ba1 73.40(8) . 2_654
O3 Ba1 Ba1 133.08(9) 4_565 2_654
O4 Ba1 Ba1 115.70(8) 4_565 2_654
C4 Ba1 Ba1 130.26(10) 4_565 2_654
O2 Ba1 Ba1 151.39(8) 2_654 2_644
O3 Ba1 Ba1 143.05(8) 2_654 2_644
O1 Ba1 Ba1 40.35(8) 2_644 2_644
O1W Ba1 Ba1 96.95(9) . 2_644
O1 Ba1 Ba1 79.08(8) . 2_644
O4 Ba1 Ba1 94.85(8) 3_665 2_644
O2 Ba1 Ba1 37.29(7) . 2_644
O3 Ba1 Ba1 79.66(8) 4_565 2_644
O4 Ba1 Ba1 41.04(8) 4_565 2_644
C4 Ba1 Ba1 58.36(9) 4_565 2_644
Ba1 Ba1 Ba1 110.69(2) 2_654 2_644
O2 C1 O1 123.4(5) . .
O2 C1 C2 119.6(5) . .
O1 C1 C2 116.8(5) . .
C3 C2 N1 109.8(5) . .
C3 C2 C1 131.8(5) . .
N1 C2 C1 117.9(5) . .
N2 C3 C2 105.0(4) . .
N2 C3 C4 118.2(5) . .
C2 C3 C4 136.6(5) . .
O3 C4 O4 123.9(5) . .
O3 C4 C3 121.4(5) . .
O4 C4 C3 114.7(5) . .
O3 C4 Ba1 61.6(3) . 4_566
O4 C4 Ba1 64.5(3) . 4_566
C3 C4 Ba1 164.3(4) . 4_566
N1 C5 N2 111.1(5) . .
N1 C5 C6 124.3(5) . .
N2 C5 C6 124.6(5) . .
C5 C6 C7 113.0(5) . .
C5 C6 H6A 109.0 . .
C7 C6 H6A 109.0 . .
C5 C6 H6B 109.0 . .
C7 C6 H6B 109.0 . .
H6A C6 H6B 107.8 . .
C10 C7 C8 117.0(7) . .
C10 C7 C6 121.6(6) . .
C8 C7 C6 121.4(7) . .
C9 C8 C7 118.1(8) . .
C9 C8 H8 121.0 . .
C7 C8 H8 121.0 . .
N3 C9 C8 124.7(8) . .
N3 C9 H9 117.6 . .
C8 C9 H9 117.6 . .
C7 C10 C11 119.9(8) . .
C7 C10 H10 120.0 . .
C11 C10 H10 120.0 . .
N3 C11 C10 124.0(9) . .
N3 C11 H11 118.0 . .
C10 C11 H11 118.0 . .
C5 N1 C2 105.6(5) . .
C5 N2 C3 108.5(5) . .
C5 N2 H2 125.8 . .
C3 N2 H2 125.8 . .
C9 N3 C11 116.3(8) . .
C1 O1 Ba1 120.6(3) . 2_654
C1 O1 Ba1 96.1(3) . .
Ba1 O1 Ba1 100.01(12) 2_654 .
C1 O2 Ba1 143.4(4) . 2_644
C1 O2 Ba1 94.5(3) . .
Ba1 O2 Ba1 102.01(12) 2_644 .
C4 O3 Ba1 154.0(3) . 2_644
C4 O3 Ba1 96.1(3) . 4_566
Ba1 O3 Ba1 108.94(13) 2_644 4_566
C4 O4 Ba1 131.7(3) . 3_665
C4 O4 Ba1 92.7(3) . 4_566
Ba1 O4 Ba1 95.91(12) 3_665 4_566
Ba1 O1W H1WA 95.8 . .
Ba1 O1W H1WB 123.0 . .
H1WA O1W H1WB 107.7 . .

loop_
_geom_bond_atom_site_label_1
_geom_bond_atom_site_label_2
_geom_bond_distance
_geom_bond_site_symmetry_2
Ba1 O2 2.655(4) 2_654
Ba1 O3 2.688(4) 2_654
Ba1 O1 2.777(4) 2_644
Ba1 O1W 2.810(4) .
Ba1 O1 2.818(4) .
Ba1 O4 2.830(4) 3_665
Ba1 O2 2.858(4) .
Ba1 O3 2.880(4) 4_565
Ba1 O4 2.942(4) 4_565
Ba1 C4 3.254(5) 4_565
Ba1 Ba1 4.2865(8) 2_654
Ba1 Ba1 4.2865(8) 2_644
C1 O2 1.251(6) .
C1 O1 1.264(6) .
C1 C2 1.497(7) .
C2 C3 1.380(7) .
C2 N1 1.386(7) .
C3 N2 1.374(7) .
C3 C4 1.504(7) .
C4 O3 1.239(6) .
C4 O4 1.259(6) .
C4 Ba1 3.254(5) 4_566
C5 N1 1.325(7) .
C5 N2 1.351(7) .
C5 C6 1.507(8) .
C6 C7 1.520(9) .
C6 H6A 0.9700 .
C6 H6B 0.9700 .
C7 C10 1.361(10) .
C7 C8 1.393(10) .
C8 C9 1.388(12) .
C8 H8 0.9300 .
C9 N3 1.305(11) .
C9 H9 0.9300 .
C10 C11 1.374(12) .
C10 H10 0.9300 .
C11 N3 1.318(12) .
C11 H11 0.9300 .
N2 H2 0.8600 .
O1 Ba1 2.777(4) 2_654
O2 Ba1 2.655(4) 2_644
O3 Ba1 2.688(4) 2_644
O3 Ba1 2.880(4) 4_566
O4 Ba1 2.830(4) 3_665
O4 Ba1 2.942(4) 4_566
O1W H1WA 0.8503 .
O1W H1WB 0.8496 .

loop_
_geom_torsion_atom_site_label_1
_geom_torsion_atom_site_label_2
_geom_torsion_atom_site_label_3
_geom_torsion_atom_site_label_4
_geom_torsion
_geom_torsion_site_symmetry_1
_geom_torsion_site_symmetry_4
O2 C1 C2 C3 2.1(9) . .
O1 C1 C2 C3 177.7(6) . .
O2 C1 C2 N1 -168.4(5) . .
O1 C1 C2 N1 7.2(7) . .
N1 C2 C3 N2 0.1(6) . .
C1 C2 C3 N2 -171.0(5) . .
N1 C2 C3 C4 174.4(6) . .
C1 C2 C3 C4 3.3(11) . .
N2 C3 C4 O3 -169.7(5) . .
C2 C3 C4 O3 16.5(10) . .
N2 C3 C4 O4 10.2(7) . .
C2 C3 C4 O4 -163.6(6) . .
N2 C3 C4 Ba1 93.8(13) . 4_566
C2 C3 C4 Ba1 -80.0(15) . 4_566
N1 C5 C6 C7 -111.2(7) . .
N2 C5 C6 C7 71.9(8) . .
C5 C6 C7 C10 87.7(8) . .
C5 C6 C7 C8 -94.3(7) . .
C10 C7 C8 C9 -1.8(11) . .
C6 C7 C8 C9 -179.9(7) . .
C7 C8 C9 N3 0.9(13) . .
C8 C7 C10 C11 0.6(12) . .
C6 C7 C10 C11 178.7(7) . .
C7 C10 C11 N3 1.8(14) . .
N2 C5 N1 C2 0.7(7) . .
C6 C5 N1 C2 -176.6(5) . .
C3 C2 N1 C5 -0.5(6) . .
C1 C2 N1 C5 172.1(5) . .
N1 C5 N2 C3 -0.6(7) . .
C6 C5 N2 C3 176.6(5) . .
C2 C3 N2 C5 0.3(6) . .
C4 C3 N2 C5 -175.3(5) . .
C8 C9 N3 C11 1.3(14) . .
C10 C11 N3 C9 -2.7(14) . .
O2 C1 O1 Ba1 106.3(5) . 2_654
C2 C1 O1 Ba1 -69.1(6) . 2_654
O2 C1 O1 Ba1 0.8(6) . .
C2 C1 O1 Ba1 -174.6(4) . .
O1 C1 O2 Ba1 116.4(6) . 2_644
C2 C1 O2 Ba1 -68.4(7) . 2_644
O1 C1 O2 Ba1 -0.8(6) . .
C2 C1 O2 Ba1 174.5(4) . .
O4 C4 O3 Ba1 -177.5(6) . 2_644
C3 C4 O3 Ba1 2.4(12) . 2_644
Ba1 C4 O3 Ba1 164.6(9) 4_566 2_644
O4 C4 O3 Ba1 17.9(6) . 4_566
C3 C4 O3 Ba1 -162.3(4) . 4_566
O3 C4 O4 Ba1 -117.8(5) . 3_665
C3 C4 O4 Ba1 62.3(6) . 3_665
Ba1 C4 O4 Ba1 -100.4(4) 4_566 3_665
O3 C4 O4 Ba1 -17.4(6) . 4_566
C3 C4 O4 Ba1 162.7(4) . 4_566
